data_2003657
loop_
_publ_author_name
'Roszak, A. W.'
'Milne, P.'
'Weaver, D. F.'

_publ_section_title
;
 Diamminebis(5,5-diphenylhydantoinato)zinc(II) Hemihydrate
;
_journal_issue 7
_journal_name_full 'Acta Crystallographica Section C'
_journal_page_first 1297
_journal_page_last 1300
_journal_paper_doi 10.1107/S0108270195000291
_journal_volume 51
_journal_year 1995
_chemical_formula_moiety 'C30 H28 N6 Zn,0.5(H2 O)'
_chemical_formula_structural '[Zn(NH~3~)~2~(C~15~H~11~N~2~O~2~)~2~].1/2H~2~O'
_chemical_formula_sum 'C30 H29 N6 O4.5 Zn'
_chemical_formula_weight 610.96
_chemical_name_systematic 'Bis(5,5-diphenylhydantoinato)diamminezinc(II) Hemihydrate'
_space_group_IT_number 62
_symmetry_cell_setting orthorhombic
_symmetry_space_group_name_Hall '-P 2ac 2n'
_symmetry_space_group_name_H-M 'P n m a'
_audit_creation_method SHELXL
_cell_angle_alpha 90.00
_cell_angle_beta 90.00
_cell_angle_gamma 90.00
_cell_formula_units_Z 4
_cell_length_a 10.345(1)
_cell_length_b 17.316(2)
_cell_length_c 15.940(2)
_cell_measurement_reflns_used 25
_cell_measurement_temperature 293(2)
_cell_measurement_theta_max 21
_cell_measurement_theta_min 16
_cell_volume 2855.4(6)
_computing_cell_refinement 'Enraf-Nonius CAD-4 system software'
_computing_data_collection 'Enraf-Nonius CAD-4 system software'
_computing_data_reduction 'Xtal3.0 (Hall & Stewart, 1990)'
_computing_molecular_graphics 'ORTEPII (Johnson, 1976)'
_computing_publication_material 'SHELXL92 (Sheldrick, 1992)'
_computing_structure_refinement 'SHELXL92 (Sheldrick, 1992)'
_computing_structure_solution 'SHELXS86 (Sheldrick, 1985)'
_diffrn_ambient_temperature 293(2)
_diffrn_measurement_device 'Enraf-Nonius CAD-4'
_diffrn_measurement_method \w/2\q
_diffrn_radiation_monochromator graphite
_diffrn_radiation_source 'fine-focus sealed tube'
_diffrn_radiation_type MoK\a
_diffrn_radiation_wavelength 0.71069
_diffrn_reflns_av_R_equivalents 'no equivalents except standards'
_diffrn_reflns_av_sigmaI/netI 0.0314
_diffrn_reflns_limit_h_max 13
_diffrn_reflns_limit_h_min 0
_diffrn_reflns_limit_k_max 22
_diffrn_reflns_limit_k_min 0
_diffrn_reflns_limit_l_max 20
_diffrn_reflns_limit_l_min 0
_diffrn_reflns_number 3938
_diffrn_reflns_theta_max 26.96
_diffrn_reflns_theta_min 1.74
_diffrn_standards_decay_% 0
_diffrn_standards_interval_time 60
_diffrn_standards_number 3
_exptl_absorpt_coefficient_mu 0.909
_exptl_absorpt_correction_type none
_exptl_crystal_colour colorless
_exptl_crystal_density_diffrn 1.421
_exptl_crystal_description prism
_exptl_crystal_F_000 1268
_exptl_crystal_size_max 0.62
_exptl_crystal_size_mid 0.40
_exptl_crystal_size_min 0.17
_refine_diff_density_max 0.833
_refine_diff_density_min -0.588
_refine_ls_extinction_method none
_refine_ls_goodness_of_fit_all 1.092
_refine_ls_goodness_of_fit_obs 1.092
_refine_ls_hydrogen_treatment 'see Experimental'
_refine_ls_matrix_type full
_refine_ls_number_parameters 202
_refine_ls_number_reflns 3214
_refine_ls_number_restraints 0
_refine_ls_restrained_S_all 1.092
_refine_ls_restrained_S_obs 1.092
_refine_ls_R_factor_all 0.0577
_refine_ls_R_factor_obs 0.0423
_refine_ls_shift/esd_max 0.001
_refine_ls_shift/esd_mean 0.000
_refine_ls_structure_factor_coef Fsqd
_refine_ls_weighting_scheme
;
calc w = 1/[\s^2^(F~o~^2^) + (0.0905P)^2^ + 0.4658P]
where P = (F~o~^2^ + 2F~o~^2^)/3
;
_refine_ls_wR_factor_all 0.1373
_refine_ls_wR_factor_obs 0.1199
_reflns_number_observed 2458
_reflns_number_total 3214
_reflns_observed_criterion >2sigma(I)
_cod_data_source_file fg1044.cif
_cod_data_source_block znp
_cod_depositor_comments
;

  Adding _atom_site_attached_hydrogens to 'OW' atoms to make
  authors' formula and calculated formula agree.

  Andrius Merkys
  2013-10-30
;
_cod_database_code 2003657

loop_
_symmetry_equiv_pos_as_xyz
'x, y, z'
'-x+1/2, -y, z+1/2'
'x+1/2, -y+1/2, -z+1/2'
'-x, y+1/2, -z'
'-x, -y, -z'
'x-1/2, y, -z-1/2'
'-x-1/2, y-1/2, z-1/2'
'x, -y-1/2, z'

loop_
_atom_site_aniso_label
_atom_site_aniso_U_11
_atom_site_aniso_U_12
_atom_site_aniso_U_13
_atom_site_aniso_U_22
_atom_site_aniso_U_23
_atom_site_aniso_U_33
Zn 0.0338(2) 0.000 -0.00004(14) 0.0266(2) 0.000 0.0362(2)
N1 0.0426(11) 0.0051(8) -0.0089(9) 0.0347(10) -0.0189(9) 0.0531(11)
C2 0.0389(12) -0.0013(9) -0.0012(10) 0.0316(11) -0.0080(10) 0.0423(12)
O2 0.0467(10) 0.0061(9) -0.0148(8) 0.0493(10) -0.0164(8) 0.0551(11)
N3 0.0354(9) 0.0018(8) -0.0024(8) 0.0312(9) -0.0103(8) 0.0420(10)
C4 0.0364(12) 0.0006(9) -0.0005(10) 0.0299(11) -0.0096(9) 0.0460(13)
O4 0.0476(10) 0.0040(8) -0.0137(9) 0.0410(10) -0.0202(8) 0.0602(11)
C5 0.0381(12) 0.0043(9) -0.0052(10) 0.0316(11) -0.0134(10) 0.0476(13)
C51 0.0416(13) 0.0022(10) 0.0010(11) 0.0343(12) -0.0175(11) 0.0575(15)
C52 0.0451(15) 0.0042(13) -0.0025(13) 0.059(2) -0.009(2) 0.070(2)
C53 0.042(2) -0.001(2) 0.003(2) 0.086(2) -0.034(2) 0.097(3)
C54 0.062(2) -0.020(2) 0.022(2) 0.076(2) -0.030(2) 0.090(3)
C55 0.082(3) -0.010(2) 0.023(2) 0.077(3) 0.013(2) 0.096(3)
C56 0.061(2) 0.005(2) 0.006(2) 0.065(2) 0.007(2) 0.077(2)
C61 0.0495(14) 0.0058(11) 0.0003(12) 0.0354(13) -0.0091(11) 0.0529(13)
C62 0.074(2) 0.003(2) -0.013(2) 0.051(2) -0.0063(13) 0.060(2)
C63 0.109(3) 0.010(2) -0.015(2) 0.068(2) 0.008(2) 0.064(2)
C64 0.219(7) -0.002(3) -0.036(4) 0.053(2) 0.021(2) 0.098(3)
C65 0.264(8) -0.033(3) -0.062(5) 0.044(2) 0.013(2) 0.127(4)
C66 0.129(4) -0.010(2) -0.034(2) 0.038(2) -0.0008(15) 0.085(3)
N7 0.039(2) 0.000 0.0019(12) 0.044(2) 0.000 0.0387(15)
N8 0.0370(15) 0.000 -0.0055(13) 0.049(2) 0.000 0.046(2)
OW1 0.192(33) 0.000 0.045(20) 0.060(11) 0.000 0.061(16)
OW2 0.209(37) 0.000 -0.051(22) 0.084(14) 0.000 0.053(14)

loop_
_atom_site_label
_atom_site_occupancy
_atom_site_fract_x
_atom_site_fract_y
_atom_site_fract_z
_atom_site_U_iso_or_equiv
_atom_site_thermal_displace_type
_atom_site_calc_flag
_atom_site_refinement_flags
_atom_site_disorder_group
_atom_site_type_symbol
_atom_site_attached_hydrogens
Zn 1 0.48397(4) 0.7500 0.67046(2) 0.0322(2) Uani d S . Zn 0
N1 1 0.6263(2) 0.54062(12) 0.57262(14) 0.0435(5) Uani d . . N 0
H1 1 0.6228 0.50217 0.53854 0.052 Uiso calc R . H 0
C2 1 0.5351(2) 0.59686(14) 0.5769(2) 0.0376(5) Uani d . . C 0
O2 1 0.4374(2) 0.60052(11) 0.53269(12) 0.0504(5) Uani d . . O 0
N3 1 0.5688(2) 0.65029(11) 0.63819(13) 0.0362(4) Uani d . . N 0
C4 1 0.6790(2) 0.62708(13) 0.67563(14) 0.0374(5) Uani d . . C 0
O4 1 0.7333(2) 0.65891(11) 0.73411(12) 0.0496(5) Uani d . . O 0
C5 1 0.7299(2) 0.55281(13) 0.6320(2) 0.0391(5) Uani d . . C 0
C51 1 0.8569(2) 0.57523(14) 0.5865(2) 0.0445(6) Uani d . . C 0
C52 1 0.9784(3) 0.5513(2) 0.6119(2) 0.0578(7) Uani d . . C 0
H52 1 0.9864 0.5182 0.6576 0.069 Uiso calc R . H 0
C53 1 1.0875(3) 0.5760(2) 0.5704(3) 0.0748(10) Uani d . . C 0
H53 1 1.1683 0.5599 0.5890 0.090 Uiso calc R . H 0
C54 1 1.0790(4) 0.6233(2) 0.5032(3) 0.0759(11) Uani d . . C 0
H54 1 1.1531 0.6395 0.4753 0.091 Uiso calc R . H 0
C55 1 0.9613(4) 0.6464(3) 0.4775(3) 0.0847(12) Uani d . . C 0
H55 1 0.9548 0.6787 0.4312 0.102 Uiso calc R . H 0
C56 1 0.8495(4) 0.6233(2) 0.5183(2) 0.0680(9) Uani d . . C 0
H56 1 0.7694 0.6403 0.4993 0.082 Uiso calc R . H 0
C61 1 0.7460(3) 0.48645(15) 0.6937(2) 0.0459(6) Uani d . . C 0
C62 1 0.8150(3) 0.4951(2) 0.7679(2) 0.0618(8) Uani d . . C 0
H62 1 0.8489 0.5432 0.7818 0.074 Uiso calc R . H 0
C63 1 0.8340(5) 0.4336(2) 0.8214(2) 0.0804(11) Uani d . . C 0
H63 1 0.8813 0.4403 0.8704 0.097 Uiso calc R . H 0
C64 1 0.7839(7) 0.3634(3) 0.8027(3) 0.123(2) Uani d . . C 0
H64 1 0.7987 0.3214 0.8379 0.148 Uiso calc R . H 0
C65 1 0.7106(8) 0.3549(2) 0.7308(4) 0.145(3) Uani d . . C 0
H65 1 0.6736 0.3072 0.7189 0.174 Uiso calc R . H 0
C66 1 0.6914(5) 0.4156(2) 0.6763(2) 0.0842(13) Uani d . . C 0
H66 1 0.6419 0.4089 0.6281 0.101 Uiso calc R . H 0
N7 1 0.4731(3) 0.7500 0.7963(2) 0.0405(6) Uani d S . N 0
H7A 1 0.3906 0.7500 0.8120 0.049 Uiso d S . H 0
H7B 1 0.5119 0.7081 0.8164 0.049 Uiso d . . H 0
N8 1 0.3077(3) 0.7500 0.6181(2) 0.0439(7) Uani d S . N 0
H8A 1 0.2479 0.7500 0.6582 0.053 Uiso d S . H 0
H8B 1 0.2984 0.7080 0.5864 0.053 Uiso d . . H 0
OW1 0.25 0.494(3) 0.7500 0.436(2) 0.105(12) Uani d SP 1 O 2
OW2 0.25 0.420(3) 0.7500 0.435(2) 0.116(14) Uani d SP 2 O 2

loop_
_atom_type_symbol
_atom_type_description
_atom_type_scat_source
_atom_type_scat_dispersion_real
_atom_type_scat_dispersion_imag
C C 'International Tables Vol C Tables 4.2.6.8 and 6.1.1.4' 0.0033 0.001
H H 'International Tables Vol C Tables 4.2.6.8 and 6.1.1.4' 0.0000 0.000
N N 'International Tables Vol C Tables 4.2.6.8 and 6.1.1.4' 0.0061 0.003
O O 'International Tables Vol C Tables 4.2.6.8 and 6.1.1.4' 0.0106 0.006
Zn Zn 'International Tables Vol C Tables 4.2.6.8 and 6.1.1.4' 0.2839 1.4

loop_
_geom_angle_atom_site_label_1
_geom_angle_atom_site_label_2
_geom_angle_atom_site_label_3
_geom_angle_site_symmetry_1
_geom_angle
_geom_angle_publ_flag
N3 Zn N3 8_575 118.99(12) yes
N7 Zn N3 8_575 106.31(7) ?
N7 Zn N3 . 106.31(7) yes
N3 Zn N8 8_575 106.94(7) ?
N3 Zn N8 . 106.94(7) yes
N7 Zn N8 . 111.38(12) yes
C2 N1 C5 . 112.2(2) yes
C2 N1 H1 . 123.89 ?
C5 N1 H1 . 123.89 ?
O2 C2 N1 . 125.3(2) yes
O2 C2 N3 . 125.0(2) yes
N1 C2 N3 . 109.7(2) yes
C4 N3 C2 . 109.0(2) yes
C4 N3 Zn . 120.89(15) yes
C2 N3 Zn . 130.1(2) yes
O4 C4 N3 . 126.4(2) yes
O4 C4 C5 . 124.1(2) yes
N3 C4 C5 . 109.6(2) yes
N1 C5 C4 . 99.4(2) yes
N1 C5 C51 . 111.1(2) yes
N1 C5 C61 . 113.2(2) yes
C4 C5 C51 . 106.8(2) yes
C4 C5 C61 . 111.9(2) yes
C51 C5 C61 . 113.5(2) yes
C5 C51 C52 . 123.9(3) yes
C5 C51 C56 . 118.4(2) yes
C56 C51 C52 . 117.7(3) ?
C53 C52 C51 . 120.7(3) ?
C53 C52 H52 . 119.6 ?
C51 C52 H52 . 119.6 ?
C54 C53 C52 . 121.1(3) ?
C54 C53 H53 . 119.4 ?
C52 C53 H53 . 119.4 ?
C55 C54 C53 . 118.7(4) ?
C55 C54 H54 . 120.7 ?
C53 C54 H54 . 120.7 ?
C54 C55 C56 . 121.8(4) ?
C54 C55 H55 . 119.1 ?
C56 C55 H55 . 119.1 ?
C51 C56 C55 . 120.0(3) ?
C51 C56 H56 . 120.0 ?
C55 C56 H56 . 120.0 ?
C66 C61 C62 . 118.5(3) ?
C5 C61 C62 . 121.7(2) yes
C5 C61 C66 . 119.8(3) yes
C63 C62 C61 . 121.1(3) ?
C63 C62 H62 . 119.5 ?
C61 C62 H62 . 119.5 ?
C64 C63 C62 . 120.3(4) ?
C64 C63 H63 . 119.9 ?
C62 C63 H63 . 119.9 ?
C63 C64 C65 . 119.2(4) ?
C63 C64 H64 . 120.4 ?
C65 C64 H64 . 120.4 ?
C64 C65 C66 . 121.4(4) ?
C64 C65 H65 . 119.3 ?
C66 C65 H65 . 119.3 ?
C61 C66 C65 . 119.5(4) ?
C61 C66 H66 . 120.2 ?
C65 C66 H66 . 120.2 ?
Zn N7 H7A . 109.5 ?
Zn N7 H7B . 109.5 ?
H7A N7 H7B . 109.5 ?
Zn N8 H8A . 109.5 ?
Zn N8 H8B . 109.5 ?
H8A N8 H8B . 109.5 ?

loop_
_geom_bond_atom_site_label_1
_geom_bond_atom_site_label_2
_geom_bond_site_symmetry_2
_geom_bond_distance
_geom_bond_publ_flag
Zn N3 8_575 2.004(2) ?
Zn N3 . 2.004(2) yes
Zn N7 . 2.010(3) yes
Zn N8 . 2.006(3) yes
N1 C2 . 1.358(3) yes
N1 C5 . 1.445(3) yes
N1 H1 . 0.86 ?
C2 O2 . 1.233(3) yes
C2 N3 . 1.390(3) yes
N3 C4 . 1.348(3) yes
C4 O4 . 1.220(3) yes
C4 C5 . 1.554(3) yes
C5 C51 . 1.550(4) yes
C5 C61 . 1.522(4) yes
C51 C56 . 1.372(4) ?
C51 C52 . 1.383(4) ?
C52 C53 . 1.376(5) ?
C52 H52 . 0.93 ?
C53 C54 . 1.351(6) ?
C53 H53 . 0.93 ?
C54 C55 . 1.346(6) ?
C54 H54 . 0.93 ?
C55 C56 . 1.385(5) ?
C55 H55 . 0.93 ?
C56 H56 . 0.93 ?
C61 C66 . 1.378(4) ?
C61 C62 . 1.391(4) ?
C62 C63 . 1.378(5) ?
C62 H62 . 0.93 ?
C63 C64 . 1.354(6) ?
C63 H63 . 0.93 ?
C64 C65 . 1.383(8) ?
C64 H64 . 0.93 ?
C65 C66 . 1.379(6) ?
C65 H65 . 0.93 ?
C66 H66 . 0.93 ?
N7 H7A . 0.89 ?
N7 H7B . 0.89 ?
N8 H8A . 0.89 ?
N8 H8B . 0.89 ?

loop_
_geom_torsion_atom_site_label_1
_geom_torsion_atom_site_label_2
_geom_torsion_atom_site_label_3
_geom_torsion_atom_site_label_4
_geom_torsion_site_symmetry_1
_geom_torsion
_geom_torsion_publ_flag
C5 N1 C2 O2 . 179.4(2) ?
C5 N1 C2 N3 . -0.1(3) ?
O2 C2 N3 C4 . 178.2(2) ?
N1 C2 N3 C4 . -2.3(3) ?
N1 C2 N3 Zn . 175.2(2) yes
O2 C2 N3 Zn . -4.3(4) yes
N3 Zn N3 C2 8_575 -106.6(2) yes
N3 Zn N3 C4 8_575 70.7(2) yes
N7 Zn N3 C2 . 133.7(2) yes
N7 Zn N3 C4 . -49.1(2) yes
N8 Zn N3 C2 . 14.6(2) yes
N8 Zn N3 C4 . -168.2(2) yes
C2 N3 C4 O4 . -177.2(2) ?
Zn N3 C4 O4 . 5.0(4) yes
C2 N3 C4 C5 . 3.6(3) ?
Zn N3 C4 C5 . -174.1(2) yes
C2 N1 C5 C51 . -110.1(2) yes
C2 N1 C5 C61 . 120.9(2) yes
C2 N1 C5 C4 . 2.1(3) ?
O4 C4 C5 N1 . 177.4(2) ?
N3 C4 C5 N1 . -3.5(3) ?
O4 C4 C5 C51 . -67.1(3) yes
N3 C4 C5 C51 . 112.0(2) yes
N1 C5 C51 C52 . -143.3(3) yes
N1 C5 C51 C56 . 38.5(3) yes
C4 C5 C51 C52 . 109.3(3) yes
C4 C5 C51 C56 . -68.9(3) yes
C61 C5 C51 C52 . -14.5(3) yes
C61 C5 C51 C56 . 167.3(2) yes
C56 C51 C52 C53 . 0.8(5) ?
C5 C51 C52 C53 . -177.4(3) ?
C51 C52 C53 C54 . -0.9(5) ?
C52 C53 C54 C55 . 0.4(5) ?
C53 C54 C55 C56 . 0.3(6) ?
C52 C51 C56 C55 . -0.2(5) ?
C5 C51 C56 C55 . 178.1(3) ?
C54 C55 C56 C51 . -0.3(6) ?
O4 C4 C5 C61 . 57.6(3) yes
N3 C4 C5 C61 . -123.2(2) yes
N1 C5 C61 C62 . -162.7(3) yes
N1 C5 C61 C66 . 17.3(4) yes
C4 C5 C61 C62 . -51.5(3) yes
C4 C5 C61 C66 . 128.6(3) yes
C51 C5 C61 C62 . 69.5(3) yes
C51 C5 C61 C66 . -110.4(3) yes
C66 C61 C62 C63 . 3.0(5) ?
C5 C61 C62 C63 . -176.9(3) ?
C61 C62 C63 C64 . -0.8(7) ?
C62 C63 C64 C65 . -1.8(10) ?
C63 C64 C65 C66 . 2.3(12) ?
C62 C61 C66 C65 . -2.5(7) ?
C5 C61 C66 C65 . 177.4(5) ?
C64 C65 C66 C61 . -0.1(10) ?
